data_4327810
loop_
_publ_author_name
'Francesco Mezzadri'
'Edmondo Gilioli'
'Gianluca Calestani'
'Andrea Migliori'
'Mark R. Harrison'
'David A. Headspith'
'M. Grazia Francesconi'

_publ_contact_author
;
 Prof. Gianluca Calestani
 Universit\'a degli Studi di Parma
 Dipartimento di Chimica Generale ed Inorganica
 Chimica Analitica, Chimica Fisica
 Viale G. P. Usberti 17/A
 I-43100 Parma
 Italy
;
_publ_section_title
;
 Using High Pressure to Prepare Polymorphs of the Ba2Co1-xZnxS3 (0 <= x <=
 1.0) Compounds
;
_journal_name_full 'Inorganic Chemistry'
_journal_page_first 397
_journal_page_last 404
_journal_paper_doi 10.1021/ic201773e
_journal_volume 51
_journal_year 2012
_chemical_formula_moiety 'Ba Co S2'
_chemical_formula_sum 'Ba Co S2'
_chemical_formula_weight 260.40
_space_group_IT_number 129
_symmetry_cell_setting tetragonal
_symmetry_space_group_name_Hall '-P 4a 2a'
_symmetry_space_group_name_H-M 'P 4/n m m :2'
_atom_sites_solution_primary direct
_atom_sites_solution_secondary difmap
_cell_angle_alpha 90.00
_cell_angle_beta 90.00
_cell_angle_gamma 90.00
_cell_formula_units_Z 2
_cell_length_a 4.5640(10)
_cell_length_b 4.5640(10)
_cell_length_c 8.9380(10)
_cell_measurement_reflns_used 376
_cell_measurement_temperature 293(2)
_cell_measurement_theta_max 19.72
_cell_measurement_theta_min 6.30
_cell_volume 186.18(6)
_computing_cell_refinement APEX-II
_computing_data_collection 'APEX-II (Bruker, 2008)'
_computing_data_reduction 'SAINT (Bruker, 2008)'
_computing_structure_refinement 'SHELX97-L (Sheldrick, 2008)'
_computing_structure_solution 'SIR97 (Altomare et al., 1999)'
_diffrn_ambient_temperature 293(2)
_diffrn_measured_fraction_theta_full 1.000
_diffrn_measured_fraction_theta_max 1.000
_diffrn_measurement_device 'Bruker APEX-II CCD'
_diffrn_measurement_method '\w scans'
_diffrn_radiation_monochromator graphite
_diffrn_radiation_source 'fine-focus sealed tube'
_diffrn_radiation_type MoK\a
_diffrn_radiation_wavelength 0.71073
_diffrn_reflns_av_R_equivalents 0.0322
_diffrn_reflns_av_sigmaI/netI 0.0127
_diffrn_reflns_limit_h_max 5
_diffrn_reflns_limit_h_min -5
_diffrn_reflns_limit_k_max 5
_diffrn_reflns_limit_k_min -5
_diffrn_reflns_limit_l_max 11
_diffrn_reflns_limit_l_min -11
_diffrn_reflns_number 2058
_diffrn_reflns_theta_full 26.43
_diffrn_reflns_theta_max 26.43
_diffrn_reflns_theta_min 2.28
_diffrn_standards_decay_% 0
_diffrn_standards_number 0
_exptl_absorpt_coefficient_mu 15.817
_exptl_absorpt_correction_T_max 0.544
_exptl_absorpt_correction_T_min 0.061
_exptl_absorpt_correction_type multi-scan
_exptl_absorpt_process_details 'SADABS (Sheldrick, 2008)'
_exptl_crystal_colour black
_exptl_crystal_density_diffrn 4.645
_exptl_crystal_description plate
_exptl_crystal_F_000 230
_exptl_crystal_size_max 0.18
_exptl_crystal_size_mid 0.15
_exptl_crystal_size_min 0.04
_refine_diff_density_max 0.610
_refine_diff_density_min -0.601
_refine_diff_density_rms 0.106
_refine_ls_extinction_method none
_refine_ls_goodness_of_fit_ref 1.142
_refine_ls_matrix_type full
_refine_ls_number_parameters 15
_refine_ls_number_reflns 143
_refine_ls_number_restraints 0
_refine_ls_restrained_S_all 1.142
_refine_ls_R_factor_all 0.0143
_refine_ls_R_factor_gt 0.0114
_refine_ls_shift/su_max 0.000
_refine_ls_shift/su_mean 0.000
_refine_ls_structure_factor_coef Fsqd
_refine_ls_weighting_details 'calc w=1/[\s^2^(Fo^2^)+(0.0110P)^2^+0.2225P] where P=(Fo^2^+2Fc^2^)/3'
_refine_ls_weighting_scheme calc
_refine_ls_wR_factor_gt 0.0252
_refine_ls_wR_factor_ref 0.0263
_reflns_number_gt 127
_reflns_number_total 143
_reflns_threshold_expression I>2\s(I)
_cod_data_source_file ic201773e_si_001_2.cif
_cod_data_source_block bacos22
_cod_original_sg_symbol_H-M 'P 4/n m m'
_cod_database_code 4327810

loop_
_symmetry_equiv_pos_as_xyz
x,y,z
-x+1/2,-y+1/2,z
x+1/2,-y,-z
-x,y+1/2,-z
-y,-x,-z
y+1/2,x+1/2,-z
y,-x+1/2,z
-y+1/2,x,z
-x,-y,-z
x-1/2,y-1/2,-z
-x-1/2,y,z
x,-y-1/2,z
y,x,z
-y-1/2,-x-1/2,z
-y,x-1/2,-z
y-1/2,-x,-z

loop_
_atom_site_label
_atom_site_type_symbol
_atom_site_fract_x
_atom_site_fract_y
_atom_site_fract_z
_atom_site_U_iso_or_equiv
_atom_site_adp_type
_atom_site_occupancy
_atom_site_symmetry_multiplicity
_atom_site_calc_flag
_atom_site_refinement_flags
Ba1 Ba 0.7500 -0.2500 0.80192(5) 0.01632(15) Uani 1 8 d S
Co1 Co 0.7500 -0.2500 0.40881(11) 0.0189(2) Uani 1 8 d S
S1 S 0.2500 0.2500 0.84927(19) 0.0162(4) Uani 1 8 d S
S2 S 0.276(7) -0.276(7) 0.5000 0.020(6) Uani 0.25 2 d SP

loop_
_atom_site_aniso_label
_atom_site_aniso_U_11
_atom_site_aniso_U_22
_atom_site_aniso_U_33
_atom_site_aniso_U_23
_atom_site_aniso_U_13
_atom_site_aniso_U_12
Ba1 0.01716(18) 0.01716(18) 0.0146(2) 0.000 0.000 0.000
Co1 0.0198(3) 0.0198(3) 0.0170(5) 0.000 0.000 0.000
S1 0.0188(6) 0.0188(6) 0.0111(8) 0.000 0.000 0.000
S2 0.019(9) 0.019(9) 0.0223(10) 0.0033(19) 0.0033(19) 0.003(8)

loop_
_atom_type_symbol
_atom_type_description
_atom_type_scat_dispersion_real
_atom_type_scat_dispersion_imag
_atom_type_scat_source
Ba Ba -0.3244 2.2819 'International Tables Vol C Tables 4.2.6.8 and 6.1.1.4'
Co Co 0.3494 0.9721 'International Tables Vol C Tables 4.2.6.8 and 6.1.1.4'
S S 0.1246 0.1234 'International Tables Vol C Tables 4.2.6.8 and 6.1.1.4'

loop_
_geom_angle_atom_site_label_1
_geom_angle_atom_site_label_2
_geom_angle_atom_site_label_3
_geom_angle
_geom_angle_site_symmetry_1
_geom_angle_site_symmetry_3
S1 Ba1 S1 82.53(3) 9_657 1_655
S1 Ba1 S1 82.53(3) 9_657 1_545
S1 Ba1 S1 165.06(6) 1_655 1_545
S1 Ba1 S1 82.53(3) 9_657 .
S1 Ba1 S1 89.031(8) 1_655 .
S1 Ba1 S1 89.031(8) 1_545 .
S1 Ba1 S1 82.53(3) 9_657 1_645
S1 Ba1 S1 89.031(8) 1_655 1_645
S1 Ba1 S1 89.031(8) 1_545 1_645
S1 Ba1 S1 165.06(6) . 1_645
S1 Ba1 S2 141.2(4) 9_657 9_646
S1 Ba1 S2 124.3(2) 1_655 9_646
S1 Ba1 S2 68.85(13) 1_545 9_646
S1 Ba1 S2 121.1(7) . 9_646
S1 Ba1 S2 71.8(7) 1_645 9_646
S1 Ba1 S2 141.2(4) 9_657 3_546
S1 Ba1 S2 121.1(7) 1_655 3_546
S1 Ba1 S2 71.8(7) 1_545 3_546
S1 Ba1 S2 124.3(2) . 3_546
S1 Ba1 S2 68.85(13) 1_645 3_546
S2 Ba1 S2 3.9(11) 9_646 3_546
S1 Ba1 S2 141.2(4) 9_657 12
S1 Ba1 S2 121.1(7) 1_655 12
S1 Ba1 S2 71.8(7) 1_545 12
S1 Ba1 S2 68.85(13) . 12
S1 Ba1 S2 124.3(2) 1_645 12
S2 Ba1 S2 52.6(5) 9_646 12
S2 Ba1 S2 55.6(3) 3_546 12
S1 Ba1 S2 141.2(4) 9_657 .
S1 Ba1 S2 124.3(2) 1_655 .
S1 Ba1 S2 68.85(13) 1_545 .
S1 Ba1 S2 71.8(7) . .
S1 Ba1 S2 121.1(7) 1_645 .
S2 Ba1 S2 49.4(14) 9_646 .
S2 Ba1 S2 52.6(5) 3_546 .
S2 Ba1 S2 3.9(11) 12 .
S1 Ba1 S2 141.2(4) 9_657 4_656
S1 Ba1 S2 71.8(7) 1_655 4_656
S1 Ba1 S2 121.1(7) 1_545 4_656
S1 Ba1 S2 68.85(13) . 4_656
S1 Ba1 S2 124.3(2) 1_645 4_656
S2 Ba1 S2 77.4(9) 9_646 4_656
S2 Ba1 S2 77.5(8) 3_546 4_656
S2 Ba1 S2 49.4(14) 12 4_656
S2 Ba1 S2 52.6(5) . 4_656
S1 Ba1 S2 141.2(4) 9_657 11_755
S1 Ba1 S2 71.8(7) 1_655 11_755
S1 Ba1 S2 121.1(7) 1_545 11_755
S1 Ba1 S2 124.3(2) . 11_755
S1 Ba1 S2 68.85(13) 1_645 11_755
S2 Ba1 S2 52.6(5) 9_646 11_755
S2 Ba1 S2 49.4(14) 3_546 11_755
S2 Ba1 S2 77.5(8) 12 11_755
S2 Ba1 S2 77.4(9) . 11_755
S2 Ba1 S2 55.6(3) 4_656 11_755
S1 Ba1 S2 141.2(4) 9_657 10_666
S1 Ba1 S2 68.85(13) 1_655 10_666
S1 Ba1 S2 124.3(2) 1_545 10_666
S1 Ba1 S2 71.8(7) . 10_666
S1 Ba1 S2 121.1(7) 1_645 10_666
S2 Ba1 S2 77.5(8) 9_646 10_666
S2 Ba1 S2 77.4(9) 3_546 10_666
S2 Ba1 S2 52.6(5) 12 10_666
S2 Ba1 S2 55.6(3) . 10_666
S2 Ba1 S2 3.9(11) 4_656 10_666
S2 Ba1 S2 52.6(5) 11_755 10_666
S1 Co1 S2 110.6(3) 9_656 10_666
S1 Co1 S2 110.6(3) 9_656 2_645
S2 Co1 S2 77.3(18) 10_666 2_645
S1 Co1 S2 110.6(3) 9_656 4_656
S2 Co1 S2 5.8(17) 10_666 4_656
S2 Co1 S2 82.88(18) 2_645 4_656
S1 Co1 S2 110.6(3) 9_656 11_755
S2 Co1 S2 82.88(19) 10_666 11_755
S2 Co1 S2 5.8(17) 2_645 11_755
S2 Co1 S2 88.4(14) 4_656 11_755
S1 Co1 S2 110.6(3) 9_656 .
S2 Co1 S2 88.4(14) 10_666 .
S2 Co1 S2 138.8(6) 2_645 .
S2 Co1 S2 82.88(19) 4_656 .
S2 Co1 S2 138.3(8) 11_755 .
S1 Co1 S2 110.6(3) 9_656 9_646
S2 Co1 S2 138.8(6) 10_666 9_646
S2 Co1 S2 88.4(14) 2_645 9_646
S2 Co1 S2 138.3(8) 4_656 9_646
S2 Co1 S2 82.88(19) 11_755 9_646
S2 Co1 S2 77.3(18) . 9_646
S1 Co1 S2 110.6(3) 9_656 3_546
S2 Co1 S2 138.3(8) 10_666 3_546
S2 Co1 S2 82.88(19) 2_645 3_546
S2 Co1 S2 138.8(6) 4_656 3_546
S2 Co1 S2 77.3(18) 11_755 3_546
S2 Co1 S2 82.88(19) . 3_546
S2 Co1 S2 5.8(17) 9_646 3_546
S1 Co1 S2 110.6(3) 9_656 12
S2 Co1 S2 82.88(19) 10_666 12
S2 Co1 S2 138.3(8) 2_645 12
S2 Co1 S2 77.3(18) 4_656 12
S2 Co1 S2 138.8(6) 11_755 12
S2 Co1 S2 5.8(17) . 12
S2 Co1 S2 82.88(19) 9_646 12
S2 Co1 S2 88.4(14) 3_546 12
S1 Co1 S2 108.7(3) 9_656 12_655
S2 Co1 S2 78.2(15) 10_666 12_655
S2 Co1 S2 1.9(5) 2_645 12_655
S2 Co1 S2 83.78(16) 4_656 12_655
S2 Co1 S2 5.9(17) 11_755 12_655
S2 Co1 S2 140.65(5) . 12_655
S2 Co1 S2 88.8(15) 9_646 12_655
S2 Co1 S2 83.23(16) 3_546 12_655
S2 Co1 S2 140.2(3) 12 12_655
S1 Co1 S2 108.7(3) 9_656 3_556
S2 Co1 S2 1.9(5) 10_666 3_556
S2 Co1 S2 78.2(15) 2_645 3_556
S2 Co1 S2 5.9(17) 4_656 3_556
S2 Co1 S2 83.78(16) 11_755 3_556
S2 Co1 S2 88.8(15) . 3_556
S2 Co1 S2 140.65(5) 9_646 3_556
S2 Co1 S2 140.2(3) 3_546 3_556
S2 Co1 S2 83.23(16) 12 3_556
S2 Co1 S2 79.0(12) 12_655 3_556
S1 Co1 S2 108.7(3) 9_656 1_655
S2 Co1 S2 83.23(15) 10_666 1_655
S2 Co1 S2 5.9(17) 2_645 1_655
S2 Co1 S2 88.8(15) 4_656 1_655
S2 Co1 S2 1.9(5) 11_755 1_655
S2 Co1 S2 140.2(3) . 1_655
S2 Co1 S2 83.78(16) 9_646 1_655
S2 Co1 S2 78.2(15) 3_546 1_655
S2 Co1 S2 140.65(5) 12 1_655
S2 Co1 S2 5.3(14) 12_655 1_655
S2 Co1 S2 84.08(16) 3_556 1_655
Co1 S1 Ba1 180.0 9_656 9_657
Co1 S1 Ba1 82.53(3) 9_656 1_455
Ba1 S1 Ba1 97.47(3) 9_657 1_455
Co1 S1 Ba1 82.53(3) 9_656 1_565
Ba1 S1 Ba1 97.47(3) 9_657 1_565
Ba1 S1 Ba1 165.06(6) 1_455 1_565
Co1 S1 Ba1 82.53(3) 9_656 1_465
Ba1 S1 Ba1 97.47(3) 9_657 1_465
Ba1 S1 Ba1 89.031(8) 1_455 1_465
Ba1 S1 Ba1 89.031(8) 1_565 1_465
Co1 S1 Ba1 82.53(3) 9_656 .
Ba1 S1 Ba1 97.47(3) 9_657 .
Ba1 S1 Ba1 89.031(8) 1_455 .
Ba1 S1 Ba1 89.031(8) 1_565 .
Ba1 S1 Ba1 165.06(6) 1_465 .
S2 S2 S2 90.00(5) 11_655 12
S2 S2 S2 45.00(4) 11_655 2_545
S2 S2 S2 44.999(12) 12 2_545
S2 S2 Co1 159.2(4) 11_655 .
S2 S2 Co1 87.1(9) 12 .
S2 S2 Co1 128.7(9) 2_545 .
S2 S2 Co1 87.1(9) 11_655 9_646
S2 S2 Co1 159.2(4) 12 9_646
S2 S2 Co1 128.7(9) 2_545 9_646
Co1 S2 Co1 102.7(18) . 9_646
S2 S2 Co1 18.94(14) 11_655 1_455
S2 S2 Co1 87.3(7) 12 1_455
S2 S2 Co1 45.4(8) 2_545 1_455
Co1 S2 Co1 140.2(3) . 1_455
Co1 S2 Co1 96.22(16) 9_646 1_455
S2 S2 Co1 87.3(7) 11_655 9_656
S2 S2 Co1 18.94(13) 12 9_656
S2 S2 Co1 45.4(7) 2_545 9_656
Co1 S2 Co1 96.22(16) . 9_656
Co1 S2 Co1 140.2(3) 9_646 9_656
Co1 S2 Co1 90.9(15) 1_455 9_656
S2 S2 Ba1 88.0(6) 11_655 9_646
S2 S2 Ba1 128.7(5) 12 9_646
S2 S2 Ba1 114.7(7) 2_545 9_646
Co1 S2 Ba1 77.8(8) . 9_646
Co1 S2 Ba1 71.8(7) 9_646 9_646
Co1 S2 Ba1 75.308(18) 1_455 9_646
Co1 S2 Ba1 147.2(8) 9_656 9_646
S2 S2 Ba1 128.7(4) 11_655 .
S2 S2 Ba1 88.0(6) 12 .
S2 S2 Ba1 114.7(7) 2_545 .
Co1 S2 Ba1 71.8(7) . .
Co1 S2 Ba1 77.8(8) 9_646 .
Co1 S2 Ba1 147.2(8) 1_455 .
Co1 S2 Ba1 75.308(18) 9_656 .
Ba1 S2 Ba1 130.6(14) 9_646 .
S2 S2 Ba1 88.1(5) 11_655 9_656
S2 S2 Ba1 48.4(4) 12 9_656
S2 S2 Ba1 60.5(6) 2_545 9_656
Co1 S2 Ba1 74.6(2) . 9_656
Co1 S2 Ba1 151.9(4) 9_646 9_656
Co1 S2 Ba1 72.4(8) 1_455 9_656
Co1 S2 Ba1 67.1(7) 9_656 9_656
Ba1 S2 Ba1 80.32(7) 9_646 9_656
Ba1 S2 Ba1 125.46(12) . 9_656
S2 S2 Ba1 48.4(4) 11_655 1_455
S2 S2 Ba1 88.1(5) 12 1_455
S2 S2 Ba1 60.5(7) 2_545 1_455
Co1 S2 Ba1 151.9(4) . 1_455
Co1 S2 Ba1 74.6(2) 9_646 1_455
Co1 S2 Ba1 67.1(7) 1_455 1_455
Co1 S2 Ba1 72.4(8) 9_656 1_455
Ba1 S2 Ba1 125.46(12) 9_646 1_455
Ba1 S2 Ba1 80.32(7) . 1_455
Ba1 S2 Ba1 121.0(13) 9_656 1_455

loop_
_geom_bond_atom_site_label_1
_geom_bond_atom_site_label_2
_geom_bond_distance
_geom_bond_site_symmetry_2
Ba1 S1 3.1176(17) 9_657
Ba1 S1 3.2549(7) 1_655
Ba1 S1 3.2549(7) 1_545
Ba1 S1 3.2549(7) .
Ba1 S1 3.2549(7) 1_645
Ba1 S2 3.46(2) 9_646
Ba1 S2 3.46(2) 3_546
Ba1 S2 3.46(2) 12
Ba1 S2 3.46(2) .
Ba1 S2 3.46(2) 4_656
Ba1 S2 3.46(2) 11_755
Ba1 S2 3.46(2) 10_666
Co1 S1 2.307(2) 9_656
Co1 S2 2.32(3) 10_666
Co1 S2 2.32(3) 2_645
Co1 S2 2.32(3) 4_656
Co1 S2 2.32(3) 11_755
Co1 S2 2.32(3) .
Co1 S2 2.32(3) 9_646
Co1 S2 2.32(3) 3_546
Co1 S2 2.32(3) 12
Co1 S2 2.54(3) 12_655
Co1 S2 2.54(3) 3_556
Co1 S2 2.54(3) 1_655
S1 Co1 2.307(2) 9_656
S1 Ba1 3.1176(17) 9_657
S1 Ba1 3.2549(7) 1_455
S1 Ba1 3.2549(7) 1_565
S1 Ba1 3.2549(7) 1_465
S2 S2 0.24(7) 11_655
S2 S2 0.24(7) 12
S2 S2 0.33(9) 2_545
S2 Co1 2.32(3) 9_646
S2 Co1 2.54(3) 1_455
S2 Co1 2.54(3) 9_656
S2 Ba1 3.46(2) 9_646
S2 Ba1 3.61(2) 9_656
S2 Ba1 3.61(2) 1_455
